data_4509241
loop_
_publ_author_name
'Siegler, Maxime A.'
'Lutz, Martin'

_publ_section_title
;
 Ni(salen): a System That Forms Many Solvates with Interacting Ni Atoms
;
_journal_issue 2
_journal_name_full 'Crystal Growth &amp; Design'
_journal_page_first 1194
_journal_paper_doi 10.1021/cg801109n
_journal_volume 9
_journal_year 2009
_chemical_formula_moiety 'C16 H14 N2 Ni O2, C H Cl3'
_chemical_formula_sum 'C17 H15 Cl3 N2 Ni O2'
_chemical_formula_weight 444.37
_chemical_name_systematic
; 
 ? 
;
_space_group_IT_number 14
_symmetry_cell_setting monoclinic
_symmetry_space_group_name_Hall '-P 2yn'
_symmetry_space_group_name_H-M 'P 1 21/n 1'
_atom_sites_solution_hydrogens difmap
_atom_sites_solution_primary direct
_atom_sites_solution_secondary difmap
_audit_creation_method SHELXL-97
_cell_angle_alpha 90.00
_cell_angle_beta 90.108(2)
_cell_angle_gamma 90.00
_cell_formula_units_Z 4
_cell_length_a 13.86287(18)
_cell_length_b 6.9488(4)
_cell_length_c 18.0933(9)
_cell_measurement_reflns_used 12835
_cell_measurement_temperature 110(2)
_cell_measurement_theta_max 27.50
_cell_measurement_theta_min 1.85
_cell_volume 1742.93(13)
_computing_cell_refinement 'PEAKREF (Schreurs, 2005)'
_computing_data_collection 'COLLECT (Nonius, 1999)'
_computing_data_reduction 'EVALCCD (Duisenberg et al., 2003)'
_computing_molecular_graphics 'PLATON (Spek, 2003)'
_computing_publication_material 'PLATON (Spek, 2003)'
_computing_structure_refinement 'SHELXL-97 (Sheldrick, 2008)'
_computing_structure_solution 'SHELXS-97 (Sheldrick, 1990)'
_diffrn_ambient_temperature 110(2)
_diffrn_measured_fraction_theta_full 0.999
_diffrn_measured_fraction_theta_max 0.999
_diffrn_measurement_device_type 'Nonius KappaCCD'
_diffrn_measurement_method '\f and \w scans'
_diffrn_radiation_monochromator graphite
_diffrn_radiation_source 'rotating anode'
_diffrn_radiation_type MoK\a
_diffrn_radiation_wavelength 0.71073
_diffrn_reflns_av_R_equivalents 0.0764
_diffrn_reflns_av_sigmaI/netI 0.0495
_diffrn_reflns_limit_h_max 17
_diffrn_reflns_limit_h_min -18
_diffrn_reflns_limit_k_max 9
_diffrn_reflns_limit_k_min -9
_diffrn_reflns_limit_l_max 23
_diffrn_reflns_limit_l_min -23
_diffrn_reflns_number 31235
_diffrn_reflns_theta_full 27.51
_diffrn_reflns_theta_max 27.51
_diffrn_reflns_theta_min 1.85
_exptl_absorpt_coefficient_mu 1.587
_exptl_absorpt_correction_T_max 0.9112
_exptl_absorpt_correction_T_min 0.4287
_exptl_absorpt_correction_type analytical
_exptl_absorpt_process_details '(SADABS; Sheldrick, 2006)'
_exptl_crystal_colour red
_exptl_crystal_density_diffrn 1.693
_exptl_crystal_density_method 'not measured'
_exptl_crystal_description needle
_exptl_crystal_F_000 904
_exptl_crystal_size_max 0.51
_exptl_crystal_size_mid 0.06
_exptl_crystal_size_min 0.06
_refine_diff_density_max 0.665
_refine_diff_density_min -0.897
_refine_diff_density_rms 0.109
_refine_ls_extinction_method none
_refine_ls_goodness_of_fit_ref 1.040
_refine_ls_hydrogen_treatment mixed
_refine_ls_matrix_type full
_refine_ls_number_parameters 231
_refine_ls_number_reflns 3985
_refine_ls_number_restraints 0
_refine_ls_restrained_S_all 1.040
_refine_ls_R_factor_all 0.0563
_refine_ls_R_factor_gt 0.0370
_refine_ls_shift/su_max 0.001
_refine_ls_shift/su_mean 0.000
_refine_ls_structure_factor_coef Fsqd
_refine_ls_weighting_details 'calc w=1/[\s^2^(Fo^2^)+(0.0351P)^2^+0.7031P] where P=(Fo^2^+2Fc^2^)/3'
_refine_ls_weighting_scheme calc
_refine_ls_wR_factor_gt 0.0720
_refine_ls_wR_factor_ref 0.0779
_reflns_number_gt 3316
_reflns_number_total 3985
_reflns_threshold_expression I>2\s(I)
_cod_data_source_file cg801109nsup1.cif
_cod_data_source_block 2a
_cod_original_cell_volume 1742.91(13)
_cod_original_sg_symbol_H-M 'P 21/n'
_cod_database_code 4509241

loop_
_symmetry_equiv_pos_as_xyz
'x, y, z'
'-x+1/2, y+1/2, -z+1/2'
'-x, -y, -z'
'x-1/2, -y-1/2, z-1/2'

loop_
_atom_site_label
_atom_site_type_symbol
_atom_site_fract_x
_atom_site_fract_y
_atom_site_fract_z
_atom_site_U_iso_or_equiv
_atom_site_adp_type
_atom_site_occupancy
_atom_site_symmetry_multiplicity
_atom_site_calc_flag
_atom_site_refinement_flags
Ni1 Ni 0.53679(3) 0.28790(5) 0.50812(2) 0.01627(10) Uani 1 1 d .
O1 O 0.63325(17) 0.3371(3) 0.57539(12) 0.0200(5) Uani 1 1 d .
O2 O 0.62714(16) 0.3664(3) 0.43872(11) 0.0180(5) Uani 1 1 d .
N1 N 0.4483(2) 0.2078(4) 0.57805(16) 0.0197(6) Uani 1 1 d .
N2 N 0.44289(19) 0.2352(4) 0.43941(16) 0.0195(7) Uani 1 1 d .
C1 C 0.6264(3) 0.3362(5) 0.64745(18) 0.0210(7) Uani 1 1 d .
C2 C 0.5456(3) 0.2627(5) 0.68636(19) 0.0208(7) Uani 1 1 d .
C3 C 0.5463(3) 0.2565(5) 0.7644(2) 0.0285(9) Uani 1 1 d .
H3 H 0.4930 0.2019 0.7898 0.034 Uiso 1 1 calc R
C4 C 0.6217(3) 0.3269(6) 0.8034(2) 0.0333(10) Uani 1 1 d .
H4 H 0.6220 0.3204 0.8559 0.040 Uiso 1 1 calc R
C5 C 0.6990(3) 0.4094(6) 0.7657(2) 0.0297(9) Uani 1 1 d .
H5 H 0.7505 0.4651 0.7930 0.036 Uiso 1 1 calc R
C6 C 0.7025(3) 0.4118(5) 0.6897(2) 0.0258(8) Uani 1 1 d .
H6 H 0.7570 0.4654 0.6655 0.031 Uiso 1 1 calc R
C7 C 0.4604(3) 0.2025(5) 0.64837(18) 0.0234(7) Uani 1 1 d .
H7 H 0.4087 0.1549 0.6774 0.028 Uiso 1 1 calc R
C8 C 0.6199(2) 0.3525(5) 0.36632(17) 0.0178(7) Uani 1 1 d .
C9 C 0.5389(3) 0.2750(5) 0.32990(17) 0.0190(7) Uani 1 1 d .
C10 C 0.5395(3) 0.2607(5) 0.25187(17) 0.0232(8) Uani 1 1 d .
H10 H 0.4856 0.2052 0.2273 0.028 Uiso 1 1 calc R
C11 C 0.6163(3) 0.3252(6) 0.21077(19) 0.0280(9) Uani 1 1 d .
H11 H 0.6167 0.3105 0.1586 0.034 Uiso 1 1 calc R
C12 C 0.6928(3) 0.4117(5) 0.24664(19) 0.0260(8) Uani 1 1 d .
H12 H 0.7444 0.4626 0.2183 0.031 Uiso 1 1 calc R
C13 C 0.6960(2) 0.4258(5) 0.32227(19) 0.0209(8) Uani 1 1 d .
H13 H 0.7498 0.4853 0.3454 0.025 Uiso 1 1 calc R
C14 C 0.4531(3) 0.2270(5) 0.36888(19) 0.0207(7) Uani 1 1 d .
H14 H 0.3992 0.1857 0.3406 0.025 Uiso 1 1 calc R
C15 C 0.3456(2) 0.2153(5) 0.47182(19) 0.0255(8) Uani 1 1 d .
H15A H 0.3059 0.1273 0.4413 0.031 Uiso 1 1 calc R
H15B H 0.3132 0.3422 0.4735 0.031 Uiso 1 1 calc R
C16 C 0.3563(2) 0.1361(5) 0.54826(19) 0.0250(8) Uani 1 1 d .
H16A H 0.3020 0.1791 0.5797 0.030 Uiso 1 1 calc R
H16B H 0.3564 -0.0064 0.5470 0.030 Uiso 1 1 calc R
Cl1 Cl 0.87523(8) 0.17408(16) 0.42336(6) 0.0419(3) Uani 1 1 d .
Cl2 Cl 0.89318(8) 0.21711(17) 0.57996(6) 0.0433(3) Uani 1 1 d .
Cl3 Cl 0.87678(5) 0.55439(12) 0.48751(6) 0.0354(2) Uani 1 1 d .
C17 C 0.8414(2) 0.3131(5) 0.4999(2) 0.0258(7) Uani 1 1 d .
H17 H 0.780(2) 0.313(4) 0.504(2) 0.029(9) Uiso 1 1 d .

loop_
_atom_site_aniso_label
_atom_site_aniso_U_11
_atom_site_aniso_U_22
_atom_site_aniso_U_33
_atom_site_aniso_U_23
_atom_site_aniso_U_13
_atom_site_aniso_U_12
Ni1 0.01384(17) 0.01542(17) 0.0195(2) 0.00046(18) 0.00287(18) 0.00072(15)
O1 0.0184(11) 0.0224(12) 0.0193(11) 0.0027(10) 0.0029(10) 0.0015(10)
O2 0.0153(11) 0.0209(12) 0.0179(11) -0.0005(9) 0.0029(9) -0.0026(10)
N1 0.0166(15) 0.0120(13) 0.0305(15) -0.0043(12) 0.0058(12) -0.0006(11)
N2 0.0160(16) 0.0156(14) 0.0270(15) -0.0009(11) 0.0044(11) 0.0025(11)
C1 0.0250(19) 0.0163(18) 0.0217(17) -0.0004(13) -0.0003(15) 0.0104(14)
C2 0.024(2) 0.0114(17) 0.0267(18) 0.0014(12) 0.0015(17) 0.0041(15)
C3 0.041(2) 0.021(2) 0.0239(18) 0.0036(14) 0.0103(19) 0.0084(19)
C4 0.052(3) 0.029(2) 0.0192(18) 0.0007(15) 0.0059(19) 0.014(2)
C5 0.037(2) 0.026(2) 0.026(2) -0.0036(16) -0.0101(17) 0.0099(18)
C6 0.028(2) 0.020(2) 0.030(2) 0.0016(16) -0.0010(16) 0.0061(16)
C7 0.0264(18) 0.0152(17) 0.0287(18) 0.0016(14) 0.0146(18) 0.0041(16)
C8 0.0161(17) 0.0140(17) 0.0234(17) 0.0012(13) 0.0016(14) 0.0043(14)
C9 0.0224(17) 0.0152(17) 0.0195(16) 0.0004(13) -0.0018(16) 0.0077(15)
C10 0.0296(18) 0.0192(19) 0.0208(17) 0.0006(13) -0.0062(18) 0.0045(17)
C11 0.041(3) 0.024(2) 0.0189(18) -0.0011(14) 0.0000(15) 0.0102(18)
C12 0.030(2) 0.024(2) 0.0240(19) 0.0045(15) 0.0070(15) 0.0076(17)
C13 0.0168(18) 0.020(2) 0.0261(19) -0.0010(14) 0.0029(14) 0.0037(14)
C14 0.0189(18) 0.0129(16) 0.0305(18) 0.0022(14) -0.0036(16) 0.0006(15)
C15 0.0120(15) 0.0233(18) 0.041(2) -0.0014(16) 0.0037(14) -0.0013(13)
C16 0.0201(17) 0.0189(18) 0.036(2) -0.0008(15) 0.0072(15) -0.0011(15)
Cl1 0.0448(6) 0.0498(7) 0.0311(5) -0.0078(5) 0.0008(5) 0.0157(5)
Cl2 0.0447(6) 0.0577(7) 0.0274(5) 0.0128(5) 0.0011(5) 0.0133(5)
Cl3 0.0195(4) 0.0331(5) 0.0538(6) 0.0067(5) -0.0007(4) 0.0005(3)
C17 0.0160(14) 0.0337(19) 0.0276(19) 0.0046(17) 0.0040(16) 0.0042(12)

loop_
_atom_type_symbol
_atom_type_description
_atom_type_scat_dispersion_real
_atom_type_scat_dispersion_imag
_atom_type_scat_source
C C 0.0033 0.0016 'International Tables Vol C Tables 4.2.6.8 and 6.1.1.4'
H H 0.0000 0.0000 'International Tables Vol C Tables 4.2.6.8 and 6.1.1.4'
Cl Cl 0.1484 0.1585 'International Tables Vol C Tables 4.2.6.8 and 6.1.1.4'
N N 0.0061 0.0033 'International Tables Vol C Tables 4.2.6.8 and 6.1.1.4'
Ni Ni 0.3393 1.1124 'International Tables Vol C Tables 4.2.6.8 and 6.1.1.4'
O O 0.0106 0.0060 'International Tables Vol C Tables 4.2.6.8 and 6.1.1.4'

loop_
_geom_angle_atom_site_label_1
_geom_angle_atom_site_label_2
_geom_angle_atom_site_label_3
_geom_angle
N2 Ni1 O1 178.44(11)
N2 Ni1 N1 86.14(11)
O1 Ni1 N1 94.93(11)
N2 Ni1 O2 94.54(11)
O1 Ni1 O2 84.39(8)
N1 Ni1 O2 179.12(12)
C1 O1 Ni1 127.3(2)
C8 O2 Ni1 126.9(2)
C7 N1 C16 117.8(3)
C7 N1 Ni1 126.9(3)
C16 N1 Ni1 115.3(2)
C14 N2 C15 119.5(3)
C14 N2 Ni1 127.0(3)
C15 N2 Ni1 113.4(2)
O1 C1 C6 119.0(3)
O1 C1 C2 123.7(3)
C6 C1 C2 117.2(3)
C3 C2 C1 120.2(4)
C3 C2 C7 118.4(3)
C1 C2 C7 121.3(3)
C4 C3 C2 121.0(4)
C4 C3 H3 119.5
C2 C3 H3 119.5
C3 C4 C5 119.1(3)
C3 C4 H4 120.4
C5 C4 H4 120.4
C6 C5 C4 121.5(4)
C6 C5 H5 119.3
C4 C5 H5 119.3
C5 C6 C1 120.8(4)
C5 C6 H6 119.6
C1 C6 H6 119.6
N1 C7 C2 125.1(3)
N1 C7 H7 117.4
C2 C7 H7 117.4
O2 C8 C9 123.6(3)
O2 C8 C13 118.5(3)
C9 C8 C13 117.9(3)
C8 C9 C10 119.2(3)
C8 C9 C14 121.6(3)
C10 C9 C14 119.0(4)
C11 C10 C9 121.5(4)
C11 C10 H10 119.2
C9 C10 H10 119.2
C10 C11 C12 118.9(3)
C10 C11 H11 120.6
C12 C11 H11 120.6
C13 C12 C11 121.6(3)
C13 C12 H12 119.2
C11 C12 H12 119.2
C12 C13 C8 120.8(3)
C12 C13 H13 119.6
C8 C13 H13 119.6
N2 C14 C9 125.1(3)
N2 C14 H14 117.4
C9 C14 H14 117.4
N2 C15 C16 108.2(3)
N2 C15 H15A 110.1
C16 C15 H15A 110.1
N2 C15 H15B 110.1
C16 C15 H15B 110.1
H15A C15 H15B 108.4
N1 C16 C15 107.4(3)
N1 C16 H16A 110.2
C15 C16 H16A 110.2
N1 C16 H16B 110.2
C15 C16 H16B 110.2
H16A C16 H16B 108.5
Cl2 C17 Cl1 109.53(17)
Cl2 C17 Cl3 110.8(2)
Cl1 C17 Cl3 110.4(2)
Cl2 C17 H17 110(3)
Cl1 C17 H17 109(3)
Cl3 C17 H17 107(2)

loop_
_geom_bond_atom_site_label_1
_geom_bond_atom_site_label_2
_geom_bond_distance
Ni1 N2 1.835(3)
Ni1 O1 1.839(2)
Ni1 N1 1.850(3)
Ni1 O2 1.857(2)
O1 C1 1.308(4)
O2 C8 1.317(4)
N1 C7 1.284(4)
N1 C16 1.470(4)
N2 C14 1.286(4)
N2 C15 1.479(4)
C1 C6 1.403(5)
C1 C2 1.419(5)
C2 C3 1.412(5)
C2 C7 1.428(6)
C3 C4 1.352(6)
C3 H3 0.9500
C4 C5 1.395(6)
C4 H4 0.9500
C5 C6 1.376(5)
C5 H5 0.9500
C6 H6 0.9500
C7 H7 0.9500
C8 C9 1.408(5)
C8 C13 1.418(5)
C9 C10 1.415(5)
C9 C14 1.424(5)
C10 C11 1.375(5)
C10 H10 0.9500
C11 C12 1.380(6)
C11 H11 0.9500
C12 C13 1.372(5)
C12 H12 0.9500
C13 H13 0.9500
C14 H14 0.9500
C15 C16 1.496(5)
C15 H15A 0.9900
C15 H15B 0.9900
C16 H16A 0.9900
C16 H16B 0.9900
Cl1 C17 1.754(4)
Cl2 C17 1.747(4)
Cl3 C17 1.762(3)
C17 H17 0.86(3)

loop_
_geom_hbond_atom_site_label_D
_geom_hbond_atom_site_label_H
_geom_hbond_atom_site_label_A
_geom_hbond_distance_DH
_geom_hbond_distance_HA
_geom_hbond_distance_DA
_geom_hbond_angle_DHA
C17 H17 O1 0.86(3) 2.42(4) 3.199(4) 152(4)
C17 H17 O2 0.86(3) 2.45(4) 3.189(4) 146(4)

loop_
_geom_torsion_atom_site_label_1
_geom_torsion_atom_site_label_2
_geom_torsion_atom_site_label_3
_geom_torsion_atom_site_label_4
_geom_torsion
N1 Ni1 O1 C1 -8.3(3)
O2 Ni1 O1 C1 172.3(3)
N2 Ni1 O2 C8 -8.4(3)
O1 Ni1 O2 C8 170.5(3)
N2 Ni1 N1 C7 -179.3(3)
O1 Ni1 N1 C7 1.8(3)
N2 Ni1 N1 C16 3.3(2)
O1 Ni1 N1 C16 -175.6(2)
N1 Ni1 N2 C14 -168.5(3)
O2 Ni1 N2 C14 11.0(3)
N1 Ni1 N2 C15 16.2(2)
O2 Ni1 N2 C15 -164.4(2)
Ni1 O1 C1 C6 -168.2(2)
Ni1 O1 C1 C2 11.7(5)
O1 C1 C2 C3 176.2(3)
C6 C1 C2 C3 -3.9(5)
O1 C1 C2 C7 -6.9(5)
C6 C1 C2 C7 173.0(3)
C1 C2 C3 C4 2.7(5)
C7 C2 C3 C4 -174.3(3)
C2 C3 C4 C5 1.0(6)
C3 C4 C5 C6 -3.3(6)
C4 C5 C6 C1 2.0(6)
O1 C1 C6 C5 -178.5(3)
C2 C1 C6 C5 1.7(5)
C16 N1 C7 C2 178.8(3)
Ni1 N1 C7 C2 1.4(5)
C3 C2 C7 N1 177.1(3)
C1 C2 C7 N1 0.2(5)
Ni1 O2 C8 C9 0.7(5)
Ni1 O2 C8 C13 178.3(2)
O2 C8 C9 C10 -177.9(3)
C13 C8 C9 C10 4.4(5)
O2 C8 C9 C14 7.9(5)
C13 C8 C9 C14 -169.7(3)
C8 C9 C10 C11 -1.7(5)
C14 C9 C10 C11 172.7(3)
C9 C10 C11 C12 -2.3(5)
C10 C11 C12 C13 3.3(6)
C11 C12 C13 C8 -0.4(5)
O2 C8 C13 C12 178.8(3)
C9 C8 C13 C12 -3.5(5)
C15 N2 C14 C9 169.1(3)
Ni1 N2 C14 C9 -6.0(5)
C8 C9 C14 N2 -5.3(5)
C10 C9 C14 N2 -179.5(3)
C14 N2 C15 C16 153.0(3)
Ni1 N2 C15 C16 -31.2(3)
C7 N1 C16 C15 161.4(3)
Ni1 N1 C16 C15 -20.9(3)
N2 C15 C16 N1 31.8(3)
